data_4507796
loop_
_publ_author_name
'Gee, William J.'
'Batten, Stuart R.'

_publ_section_title
;
 Cuprous Halide Complexes of a Variable Length Ligand: Helices, Cluster
 Chains, and Nets Containing Large Solvated Channels
;
_journal_issue 6
_journal_name_full 'Crystal Growth &amp; Design'
_journal_page_first 2335
_journal_paper_doi 10.1021/cg3018858
_journal_volume 13
_journal_year 2013
_chemical_formula_moiety 'C24 H40 N4 O4, Cl3.40 Cu2 I2.60'
_chemical_formula_sum 'C24 H40 Cl3.4 Cu2 I2.6 N4 O4'
_chemical_formula_weight 1026.15
_chemical_name_systematic
; 
 ? 
;
_space_group_IT_number 14
_symmetry_cell_setting monoclinic
_symmetry_space_group_name_Hall '-P 2yn'
_symmetry_space_group_name_H-M 'P 1 21/n 1'
_atom_sites_solution_hydrogens geom
_atom_sites_solution_primary direct
_atom_sites_solution_secondary difmap
_audit_creation_method SHELXL-97
_cell_angle_alpha 90.00
_cell_angle_beta 91.9450(10)
_cell_angle_gamma 90.00
_cell_formula_units_Z 2
_cell_length_a 10.9151(2)
_cell_length_b 11.4972(2)
_cell_length_c 13.0904(3)
_cell_measurement_reflns_used 3767
_cell_measurement_temperature 123(2)
_cell_measurement_theta_max 27.54
_cell_measurement_theta_min 2.98
_cell_volume 1641.81(6)
_computing_cell_refinement 'Bruker Apex2 v2.0 (Bruker Axs 2005)'
_computing_data_collection 'Bruker Apex2 v2.0 (Bruker Axs 2005)'
_computing_data_reduction 'Bruker Apex2 v2.0 (Bruker Axs 2005)'
_computing_molecular_graphics 'X-seed (Barbour, 2001)'
_computing_publication_material 'CIFTAB (Sheldrick, 1997)'
_computing_structure_refinement 'SHELXL-97 (Sheldrick, 1997)'
_computing_structure_solution 'SHELXS-97 (Sheldrick, 1997)'
_diffrn_ambient_temperature 123(2)
_diffrn_measured_fraction_theta_full 0.997
_diffrn_measured_fraction_theta_max 0.997
_diffrn_measurement_device_type 'Bruker X8 Apex KAPPA CCD'
_diffrn_measurement_method '0.5 deg frames in phi and omega'
_diffrn_radiation_monochromator graphite
_diffrn_radiation_source 'fine-focus sealed tube'
_diffrn_radiation_type MoK\a
_diffrn_radiation_wavelength 0.71073
_diffrn_reflns_av_R_equivalents 0.0260
_diffrn_reflns_av_sigmaI/netI 0.0240
_diffrn_reflns_limit_h_max 14
_diffrn_reflns_limit_h_min -14
_diffrn_reflns_limit_k_max 14
_diffrn_reflns_limit_k_min -10
_diffrn_reflns_limit_l_max 17
_diffrn_reflns_limit_l_min -16
_diffrn_reflns_number 17255
_diffrn_reflns_theta_full 27.54
_diffrn_reflns_theta_max 27.54
_diffrn_reflns_theta_min 2.98
_diffrn_standards_number 0
_exptl_absorpt_coefficient_mu 4.053
_exptl_absorpt_correction_type none
_exptl_crystal_colour yellow
_exptl_crystal_density_diffrn 2.076
_exptl_crystal_density_method 'not measured'
_exptl_crystal_description prism
_exptl_crystal_F_000 995.2
_exptl_crystal_size_max 0.6
_exptl_crystal_size_mid 0.6
_exptl_crystal_size_min 0.6
_refine_diff_density_max 1.784
_refine_diff_density_min -1.134
_refine_diff_density_rms 0.162
_refine_ls_extinction_method none
_refine_ls_goodness_of_fit_ref 1.140
_refine_ls_hydrogen_treatment mixed
_refine_ls_matrix_type full
_refine_ls_number_parameters 193
_refine_ls_number_reflns 3767
_refine_ls_number_restraints 0
_refine_ls_restrained_S_all 1.140
_refine_ls_R_factor_all 0.0411
_refine_ls_R_factor_gt 0.0362
_refine_ls_shift/su_max 0.000
_refine_ls_shift/su_mean 0.000
_refine_ls_structure_factor_coef Fsqd
_refine_ls_weighting_details 'calc w=1/[\s^2^(Fo^2^)+(0.0422P)^2^+10.7719P] where P=(Fo^2^+2Fc^2^)/3'
_refine_ls_weighting_scheme calc
_refine_ls_wR_factor_gt 0.1004
_refine_ls_wR_factor_ref 0.1028
_reflns_number_gt 3414
_reflns_number_total 3767
_reflns_threshold_expression >2sigma(I)
_cod_data_source_file cg3018858_si_007.cif
_cod_data_source_block 6
_cod_original_sg_symbol_H-M P21/n
_cod_original_formula_sum 'C24 H40 Cl3.40 Cu2 I2.60 N4 O4'
_cod_database_code 4507796

loop_
_symmetry_equiv_pos_as_xyz
'x, y, z'
'-x+1/2, y+1/2, -z+1/2'
'-x, -y, -z'
'x-1/2, -y-1/2, z-1/2'

loop_
_atom_site_label
_atom_site_type_symbol
_atom_site_fract_x
_atom_site_fract_y
_atom_site_fract_z
_atom_site_U_iso_or_equiv
_atom_site_adp_type
_atom_site_occupancy
_atom_site_symmetry_multiplicity
_atom_site_calc_flag
_atom_site_refinement_flags
_atom_site_disorder_group
I1 I 0.12230(3) 0.18648(3) 0.05135(2) 0.01957(11) Uani 1 1 d . .
Cl2 Cl 0.0933(10) 0.5421(11) 0.1352(8) 0.0075(13) Uiso 0.70 1 d P 1
Cu1 Cu 0.09581(6) 0.39770(6) -0.01772(5) 0.02515(17) Uani 1 1 d . .
Cl1 Cl 0.27790(10) 0.44161(10) -0.11830(8) 0.0165(2) Uani 1 1 d . .
C9 C 0.1640(5) 0.3009(5) 0.3572(4) 0.0201(10) Uani 1 1 d . .
H9A H 0.2137 0.2496 0.3168 0.024 Uiso 1 1 calc R .
H9B H 0.1972 0.3790 0.3533 0.024 Uiso 1 1 calc R .
O2 O 0.0316(3) 0.6170(3) 0.6259(3) 0.0176(7) Uani 1 1 d . .
O1 O 0.1651(3) 0.2629(3) 0.4600(3) 0.0209(7) Uani 1 1 d . .
N1 N -0.1156(4) 0.0724(4) 0.6089(4) 0.0250(10) Uani 1 1 d . .
N2 N 0.1715(4) 0.3807(4) 0.6590(3) 0.0164(8) Uani 1 1 d . .
C3 C 0.0082(5) 0.1917(4) 0.7589(4) 0.0197(10) Uani 1 1 d . .
H3 H 0.0495 0.2325 0.8108 0.024 Uiso 1 1 calc R .
C5 C -0.0672(5) 0.1766(5) 0.5872(4) 0.0208(10) Uani 1 1 d . .
H5 H -0.0763 0.2064 0.5214 0.025 Uiso 1 1 calc R .
C4 C -0.0044(4) 0.2395(4) 0.6615(4) 0.0165(9) Uani 1 1 d . .
C2 C -0.0409(5) 0.0831(5) 0.7786(4) 0.0215(10) Uani 1 1 d . .
H2 H -0.0309 0.0503 0.8433 0.026 Uiso 1 1 calc R .
C1 C -0.1038(5) 0.0246(5) 0.7028(5) 0.0256(11) Uani 1 1 d . .
H1 H -0.1382 -0.0477 0.7157 0.031 Uiso 1 1 calc R .
C11 C 0.1515(5) 0.5989(5) 0.6694(4) 0.0200(10) Uani 1 1 d . .
H11A H 0.1466 0.5840 0.7421 0.024 Uiso 1 1 calc R .
H11B H 0.2008 0.6680 0.6604 0.024 Uiso 1 1 calc R .
C12 C -0.0341(5) 0.7007(5) 0.6822(4) 0.0200(10) Uani 1 1 d . .
H12A H 0.0010 0.7774 0.6734 0.024 Uiso 1 1 calc R .
H12B H -0.0301 0.6816 0.7544 0.024 Uiso 1 1 calc R .
C8 C 0.2793(5) 0.2827(5) 0.5131(4) 0.0229(11) Uani 1 1 d . .
H8A H 0.3141 0.3560 0.4916 0.027 Uiso 1 1 calc R .
H8B H 0.3365 0.2210 0.4979 0.027 Uiso 1 1 calc R .
C7 C 0.2577(4) 0.2856(5) 0.6258(4) 0.0198(10) Uani 1 1 d . .
H7A H 0.3360 0.2956 0.6621 0.024 Uiso 1 1 calc R .
H7B H 0.2246 0.2110 0.6459 0.024 Uiso 1 1 calc R .
C6 C 0.0378(4) 0.3597(4) 0.6347(4) 0.0171(9) Uani 1 1 d . .
H6A H -0.0101 0.4159 0.6715 0.021 Uiso 1 1 calc R .
H6B H 0.0220 0.3725 0.5622 0.021 Uiso 1 1 calc R .
C10 C 0.2105(4) 0.4968(4) 0.6183(4) 0.0179(10) Uani 1 1 d . .
H10A H 0.1903 0.4998 0.5456 0.022 Uiso 1 1 calc R .
H10B H 0.2988 0.5037 0.6270 0.022 Uiso 1 1 calc R .
I2 I 0.0843(6) 0.5415(6) 0.1263(5) 0.0094(7) Uani 0.30 1 d P 2
H7 H 0.191(5) 0.394(5) 0.727(5) 0.021(15) Uiso 1 1 d . .
H8 H -0.155(6) 0.036(6) 0.565(5) 0.021(16) Uiso 1 1 d . .

loop_
_atom_site_aniso_label
_atom_site_aniso_U_11
_atom_site_aniso_U_22
_atom_site_aniso_U_33
_atom_site_aniso_U_23
_atom_site_aniso_U_13
_atom_site_aniso_U_12
I1 0.02412(18) 0.01650(18) 0.01818(17) 0.00099(11) 0.00210(12) 0.00121(12)
Cu1 0.0290(4) 0.0217(4) 0.0245(3) 0.0019(3) -0.0037(3) -0.0008(3)
Cl1 0.0197(5) 0.0210(6) 0.0086(5) 0.0039(4) -0.0022(4) 0.0035(4)
C9 0.020(2) 0.019(3) 0.021(2) -0.0005(19) 0.0043(19) 0.000(2)
O2 0.0183(17) 0.0181(18) 0.0161(16) -0.0026(13) -0.0045(13) 0.0037(14)
O1 0.0185(17) 0.0247(19) 0.0192(17) 0.0010(14) -0.0041(14) 0.0001(15)
N1 0.026(2) 0.022(2) 0.028(2) -0.0063(19) -0.0064(19) -0.0033(19)
N2 0.0163(19) 0.016(2) 0.016(2) 0.0027(15) -0.0066(15) -0.0004(16)
C3 0.021(2) 0.019(3) 0.020(2) -0.0006(19) -0.0007(19) 0.000(2)
C5 0.019(2) 0.024(3) 0.019(2) 0.0006(19) -0.0038(19) 0.000(2)
C4 0.017(2) 0.016(2) 0.017(2) 0.0000(18) -0.0011(18) -0.0001(19)
C2 0.023(2) 0.018(3) 0.023(3) 0.003(2) 0.003(2) 0.005(2)
C1 0.024(3) 0.013(2) 0.040(3) 0.002(2) 0.003(2) -0.002(2)
C11 0.021(2) 0.019(2) 0.020(2) 0.0015(19) -0.0067(19) -0.002(2)
C12 0.027(3) 0.017(2) 0.017(2) -0.0020(18) 0.0004(19) 0.002(2)
C8 0.014(2) 0.027(3) 0.027(3) -0.006(2) -0.0011(19) 0.003(2)
C7 0.015(2) 0.018(2) 0.026(3) 0.000(2) -0.0069(19) 0.0032(19)
C6 0.015(2) 0.016(2) 0.020(2) 0.0037(18) -0.0039(18) -0.0001(19)
C10 0.016(2) 0.019(2) 0.019(2) 0.0061(19) -0.0012(18) -0.0031(19)
I2 0.0097(14) 0.0085(9) 0.0099(15) 0.0001(9) -0.0008(10) 0.0028(8)

loop_
_atom_type_symbol
_atom_type_description
_atom_type_scat_dispersion_real
_atom_type_scat_dispersion_imag
_atom_type_scat_source
C C 0.0033 0.0016 'International Tables Vol C Tables 4.2.6.8 and 6.1.1.4'
H H 0.0000 0.0000 'International Tables Vol C Tables 4.2.6.8 and 6.1.1.4'
N N 0.0061 0.0033 'International Tables Vol C Tables 4.2.6.8 and 6.1.1.4'
O O 0.0106 0.0060 'International Tables Vol C Tables 4.2.6.8 and 6.1.1.4'
Cl Cl 0.1484 0.1585 'International Tables Vol C Tables 4.2.6.8 and 6.1.1.4'
Cu Cu 0.3201 1.2651 'International Tables Vol C Tables 4.2.6.8 and 6.1.1.4'
I I -0.4742 1.8119 'International Tables Vol C Tables 4.2.6.8 and 6.1.1.4'

loop_
_geom_angle_atom_site_label_1
_geom_angle_atom_site_label_2
_geom_angle_atom_site_label_3
_geom_angle
_geom_angle_site_symmetry_1
_geom_angle_site_symmetry_3
Cu1 Cl2 Cu1 75.3(3) . 3_565
Cl1 Cu1 I2 105.81(16) . 3_565
Cl1 Cu1 I2 109.06(16) . .
I2 Cu1 I2 100.66(18) 3_565 .
Cl1 Cu1 Cl2 108.0(3) . .
I2 Cu1 Cl2 103.4(3) 3_565 .
I2 Cu1 Cl2 2.7(4) . .
Cl1 Cu1 I1 107.06(4) . .
I2 Cu1 I1 122.47(17) 3_565 .
I2 Cu1 I1 111.15(15) . .
Cl2 Cu1 I1 109.4(2) . .
Cl1 Cu1 Cl2 105.3(3) . 3_565
I2 Cu1 Cl2 1.3(4) 3_565 3_565
I2 Cu1 Cl2 102.0(3) . 3_565
Cl2 Cu1 Cl2 104.7(3) . 3_565
I1 Cu1 Cl2 121.7(3) . 3_565
O1 C9 C12 107.6(4) . 3_566
O1 C9 H9A 110.2 . .
C12 C9 H9A 110.2 3_566 .
O1 C9 H9B 110.2 . .
C12 C9 H9B 110.2 3_566 .
H9A C9 H9B 108.5 . .
C12 O2 C11 111.5(4) . .
C9 O1 C8 113.2(4) . .
C5 N1 C1 122.0(5) . .
C5 N1 H8 120(4) . .
C1 N1 H8 118(4) . .
C6 N2 C10 110.6(4) . .
C6 N2 C7 115.5(4) . .
C10 N2 C7 110.7(4) . .
C6 N2 H7 115(4) . .
C10 N2 H7 98(4) . .
C7 N2 H7 106(4) . .
C2 C3 C4 120.0(5) . .
C2 C3 H3 120.0 . .
C4 C3 H3 120.0 . .
N1 C5 C4 120.7(5) . .
N1 C5 H5 119.7 . .
C4 C5 H5 119.7 . .
C5 C4 C3 118.1(5) . .
C5 C4 C6 117.9(4) . .
C3 C4 C6 123.8(4) . .
C1 C2 C3 119.8(5) . .
C1 C2 H2 120.1 . .
C3 C2 H2 120.1 . .
N1 C1 C2 119.5(5) . .
N1 C1 H1 120.3 . .
C2 C1 H1 120.3 . .
O2 C11 C10 109.7(4) . .
O2 C11 H11A 109.7 . .
C10 C11 H11A 109.7 . .
O2 C11 H11B 109.7 . .
C10 C11 H11B 109.7 . .
H11A C11 H11B 108.2 . .
O2 C12 C9 107.7(4) . 3_566
O2 C12 H12A 110.2 . .
C9 C12 H12A 110.2 3_566 .
O2 C12 H12B 110.2 . .
C9 C12 H12B 110.2 3_566 .
H12A C12 H12B 108.5 . .
O1 C8 C7 108.6(4) . .
O1 C8 H8A 110.0 . .
C7 C8 H8A 110.0 . .
O1 C8 H8B 110.0 . .
C7 C8 H8B 110.0 . .
H8A C8 H8B 108.4 . .
C8 C7 N2 114.6(4) . .
C8 C7 H7A 108.6 . .
N2 C7 H7A 108.6 . .
C8 C7 H7B 108.6 . .
N2 C7 H7B 108.6 . .
H7A C7 H7B 107.6 . .
C4 C6 N2 113.7(4) . .
C4 C6 H6A 108.8 . .
N2 C6 H6A 108.8 . .
C4 C6 H6B 108.8 . .
N2 C6 H6B 108.8 . .
H6A C6 H6B 107.7 . .
N2 C10 C11 113.8(4) . .
N2 C10 H10A 108.8 . .
C11 C10 H10A 108.8 . .
N2 C10 H10B 108.8 . .
C11 C10 H10B 108.8 . .
H10A C10 H10B 107.7 . .
Cu1 I2 Cu1 79.34(18) 3_565 .

loop_
_geom_bond_atom_site_label_1
_geom_bond_atom_site_label_2
_geom_bond_distance
_geom_bond_site_symmetry_2
I1 Cu1 2.6040(8) .
Cl2 Cu1 2.601(12) .
Cl2 Cu1 2.625(10) 3_565
Cu1 Cl1 2.4730(13) .
Cu1 I2 2.487(6) 3_565
Cu1 I2 2.513(7) .
Cu1 Cl2 2.625(10) 3_565
C9 O1 1.414(6) .
C9 C12 1.492(7) 3_566
C9 H9A 0.9700 .
C9 H9B 0.9700 .
O2 C12 1.421(6) .
O2 C11 1.424(6) .
O1 C8 1.425(6) .
N1 C5 1.344(7) .
N1 C1 1.348(8) .
N1 H8 0.82(7) .
N2 C6 1.502(6) .
N2 C10 1.504(6) .
N2 C7 1.517(7) .
N2 H7 0.92(6) .
C3 C2 1.385(7) .
C3 C4 1.392(7) .
C3 H3 0.9300 .
C5 C4 1.376(7) .
C5 H5 0.9300 .
C4 C6 1.502(7) .
C2 C1 1.366(8) .
C2 H2 0.9300 .
C1 H1 0.9300 .
C11 C10 1.506(7) .
C11 H11A 0.9700 .
C11 H11B 0.9700 .
C12 C9 1.492(7) 3_566
C12 H12A 0.9700 .
C12 H12B 0.9700 .
C8 C7 1.503(7) .
C8 H8A 0.9700 .
C8 H8B 0.9700 .
C7 H7A 0.9700 .
C7 H7B 0.9700 .
C6 H6A 0.9700 .
C6 H6B 0.9700 .
C10 H10A 0.9700 .
C10 H10B 0.9700 .
I2 Cu1 2.487(6) 3_565

loop_
_geom_hbond_atom_site_label_D
_geom_hbond_atom_site_label_H
_geom_hbond_atom_site_label_A
_geom_hbond_distance_DH
_geom_hbond_distance_HA
_geom_hbond_distance_DA
_geom_hbond_angle_DHA
_geom_hbond_site_symmetry_A
N1 H8 Cl1 0.82(7) 2.49(7) 3.160(5) 139(6) 4_566
N2 H7 Cl1 0.92(6) 2.27(6) 3.179(4) 168(5) 1_556
